data_7044564
loop_
_publ_author_name
'Ouyang, Hao'
'Nie, Kun'
'Yuan, Dan'
'Yao, Yingming'

_publ_section_title
;
 Synthesis of amine-bridged bis(phenolate) rare-earth metal aryloxides and
 their catalytic performances for the ring-opening polymerization of
 L-lactic acid O-carboxyanhydride and L-lactide
;
_journal_name_full 'Dalton Trans.'
_journal_paper_doi 10.1039/C7DT03001K
_journal_year 2017
_chemical_formula_moiety 'C66 H90 La2 N4 O8, 2(C4 H8 O)'
_chemical_formula_sum 'C74 H106 La2 N4 O10'
_chemical_formula_weight 1489.44
_space_group_crystal_system triclinic
_space_group_IT_number 2
_space_group_name_Hall '-P 1'
_space_group_name_H-M_alt 'P -1'
_symmetry_space_group_name_Hall '-P 1'
_symmetry_space_group_name_H-M 'P -1'
_atom_sites_solution_hydrogens geom
_audit_creation_method SHELXL-2017/1
_audit_update_record
;
2017-10-03 deposited with the CCDC.
2017-10-26 downloaded from the CCDC.
;
_cell_angle_alpha 114.347(4)
_cell_angle_beta 109.435(5)
_cell_angle_gamma 95.310(4)
_cell_formula_units_Z 1
_cell_length_a 12.4210(6)
_cell_length_b 12.9473(5)
_cell_length_c 13.3644(7)
_cell_measurement_reflns_used 8268
_cell_measurement_temperature 293(2)
_cell_measurement_theta_max 29.4340
_cell_measurement_theta_min 3.6600
_cell_volume 1779.30(18)
_computing_cell_refinement
;
CrysAlisPro, Agilent Technologies,
Version 1.171.36.32 (release 02-08-2013 CrysAlis171 .NET)
(compiled Aug  2 2013,16:46:58)
;
_computing_data_collection
;
CrysAlisPro, Agilent Technologies,
Version 1.171.36.32 (release 02-08-2013 CrysAlis171 .NET)
(compiled Aug  2 2013,16:46:58)
;
_computing_data_reduction
;
CrysAlisPro, Agilent Technologies,
Version 1.171.36.32 (release 02-08-2013 CrysAlis171 .NET)
(compiled Aug  2 2013,16:46:58)
;
_computing_molecular_graphics 'SHELXTL Ver. 6.10, (Sheldrick, 2000)'
_computing_publication_material 'SHELXTL Ver. 6.10, (Sheldrick, 2000)'
_computing_structure_refinement 'SHELXL-2017/1 (Sheldrick, 2017)'
_computing_structure_solution 'SHELXT 2014/4 (Sheldrick, 2014)'
_diffrn_ambient_temperature 293(2)
_diffrn_detector_area_resol_mean 10.4471
_diffrn_measured_fraction_theta_full 0.998
_diffrn_measured_fraction_theta_max 0.999
_diffrn_measurement_device_type 'Xcalibur, Atlas, Gemini'
_diffrn_measurement_method '\w scans'
_diffrn_radiation_type MoK\a
_diffrn_radiation_wavelength 0.71073
_diffrn_reflns_av_R_equivalents 0.0316
_diffrn_reflns_av_unetI/netI 0.0449
_diffrn_reflns_Laue_measured_fraction_full 0.998
_diffrn_reflns_Laue_measured_fraction_max 0.999
_diffrn_reflns_limit_h_max 15
_diffrn_reflns_limit_h_min -15
_diffrn_reflns_limit_k_max 16
_diffrn_reflns_limit_k_min -14
_diffrn_reflns_limit_l_max 16
_diffrn_reflns_limit_l_min -16
_diffrn_reflns_number 17526
_diffrn_reflns_point_group_measured_fraction_full 0.998
_diffrn_reflns_point_group_measured_fraction_max 0.999
_diffrn_reflns_theta_full 25.242
_diffrn_reflns_theta_max 26.369
_diffrn_reflns_theta_min 3.053
_diffrn_source 'fine-focus sealed tube'
_exptl_absorpt_coefficient_mu 1.243
_exptl_absorpt_correction_T_max 1.00000
_exptl_absorpt_correction_T_min 0.81147
_exptl_absorpt_correction_type multi-scan
_exptl_absorpt_process_details
;
CrysAlisPro, Agilent Technologies,
Version 1.171.36.32 (release 02-08-2013 CrysAlis171 .NET)
(compiled Aug  2 2013,16:46:58)
Empirical absorption correction using spherical harmonics,
 implemented in SCALE3 ABSPACK scaling algorithm.
;
_exptl_crystal_colour 'clear dark colourless'
_exptl_crystal_density_diffrn 1.390
_exptl_crystal_description plate
_exptl_crystal_F_000 772
_exptl_crystal_size_max 0.6000
_exptl_crystal_size_mid 0.4000
_exptl_crystal_size_min 0.2000
_refine_diff_density_max 1.573
_refine_diff_density_min -1.712
_refine_diff_density_rms 0.089
_refine_ls_extinction_method none
_refine_ls_goodness_of_fit_ref 1.052
_refine_ls_hydrogen_treatment constr
_refine_ls_matrix_type full
_refine_ls_number_parameters 371
_refine_ls_number_reflns 7289
_refine_ls_number_restraints 10
_refine_ls_restrained_S_all 1.066
_refine_ls_R_factor_all 0.0438
_refine_ls_R_factor_gt 0.0368
_refine_ls_shift/su_max 0.001
_refine_ls_shift/su_mean 0.000
_refine_ls_structure_factor_coef Fsqd
_refine_ls_weighting_details 'w=1/[\s^2^(Fo^2^)+(0.0396P)^2^+2.3244P] where P=(Fo^2^+2Fc^2^)/3'
_refine_ls_weighting_scheme calc
_refine_ls_wR_factor_gt 0.0875
_refine_ls_wR_factor_ref 0.0923
_reflns_Friedel_coverage 0.000
_reflns_number_gt 6495
_reflns_number_total 7289
_reflns_threshold_expression 'I > 2\s(I)'
_cod_data_source_file c7dt03001k2.cif
_cod_data_source_block complex1
_cod_original_cell_volume 1779.31(16)
_cod_database_code 7044564
_shelx_shelxl_version_number 2017/1
_shelx_space_group_comment
;
The symmetry employed for this shelxl refinement is uniquely defined
by the following loop, which should always be used as a source of
symmetry information in preference to the above space-group names.
They are only intended as comments.
;

loop_
_space_group_symop_operation_xyz
'x, y, z'
'-x, -y, -z'

loop_
_atom_site_label
_atom_site_type_symbol
_atom_site_fract_x
_atom_site_fract_y
_atom_site_fract_z
_atom_site_U_iso_or_equiv
_atom_site_adp_type
_atom_site_occupancy
_atom_site_site_symmetry_order
_atom_site_calc_flag
_atom_site_refinement_flags_posn
_atom_site_refinement_flags_adp
La1 La 0.13861(2) 0.53582(2) 0.45978(2) 0.02455(7) Uani 1 1 d . .
O1 O 0.0628(2) 0.58207(19) 0.61759(19) 0.0279(5) Uani 1 1 d . .
O2 O 0.1094(2) 0.5838(2) 0.3058(2) 0.0348(6) Uani 1 1 d . .
O3 O 0.2590(2) 0.4483(2) 0.5508(2) 0.0408(6) Uani 1 1 d . .
O4 O 0.1448(3) 0.3449(2) 0.2790(2) 0.0458(7) Uani 1 1 d D .
O5 O 0.3365(5) 0.1638(4) 0.8960(5) 0.1090(10) Uani 1 1 d D .
N1 N 0.1279(3) 0.7741(2) 0.5444(2) 0.0276(6) Uani 1 1 d . .
N2 N 0.3496(3) 0.7011(3) 0.5648(3) 0.0324(7) Uani 1 1 d . .
C1 C 0.1373(3) 0.6739(3) 0.7260(3) 0.0258(7) Uani 1 1 d . .
C2 C 0.2038(3) 0.6555(3) 0.8218(3) 0.0284(7) Uani 1 1 d . .
C3 C 0.2776(3) 0.7527(3) 0.9304(3) 0.0359(8) Uani 1 1 d . .
H3 H 0.321695 0.740353 0.993969 0.043 Uiso 1 1 calc R U
C4 C 0.2885(4) 0.8670(3) 0.9486(3) 0.0413(9) Uani 1 1 d . .
C5 C 0.2213(4) 0.8837(3) 0.8532(3) 0.0383(9) Uani 1 1 d . .
H5 H 0.226170 0.959840 0.863829 0.046 Uiso 1 1 calc R U
C6 C 0.1465(3) 0.7890(3) 0.7416(3) 0.0299(7) Uani 1 1 d . .
C7 C 0.0771(3) 0.8065(3) 0.6365(3) 0.0323(8) Uani 1 1 d . .
H7A H -0.004068 0.758985 0.599210 0.039 Uiso 1 1 calc R U
H7B H 0.075845 0.888318 0.665357 0.039 Uiso 1 1 calc R U
C8 C 0.1951(4) 0.5330(3) 0.8067(3) 0.0367(8) Uani 1 1 d . .
H8A H 0.255546 0.535448 0.875408 0.055 Uiso 1 1 calc R U
H8B H 0.205525 0.484795 0.735367 0.055 Uiso 1 1 calc R U
H8C H 0.118598 0.500562 0.799603 0.055 Uiso 1 1 calc R U
C9 C 0.3724(5) 0.9706(4) 1.0675(4) 0.0636(15) Uani 1 1 d . .
H9A H 0.346540 0.975970 1.129239 0.095 Uiso 1 1 calc R U
H9B H 0.373190 1.041659 1.060872 0.095 Uiso 1 1 calc R U
H9C H 0.450808 0.959757 1.087894 0.095 Uiso 1 1 calc R U
C10 C 0.1069(3) 0.6704(3) 0.2764(3) 0.0316(8) Uani 1 1 d . .
C11 C 0.1346(3) 0.6632(3) 0.1799(3) 0.0366(8) Uani 1 1 d . .
C12 C 0.1374(4) 0.7585(4) 0.1569(3) 0.0434(10) Uani 1 1 d . .
H12 H 0.155820 0.753054 0.093160 0.052 Uiso 1 1 calc R U
C13 C 0.1143(4) 0.8609(4) 0.2241(4) 0.0446(10) Uani 1 1 d . .
C14 C 0.0843(4) 0.8652(3) 0.3160(3) 0.0395(9) Uani 1 1 d . .
H14 H 0.067223 0.932712 0.361949 0.047 Uiso 1 1 calc R U
C15 C 0.0787(3) 0.7719(3) 0.3424(3) 0.0335(8) Uani 1 1 d . .
C16 C 0.0390(3) 0.7780(3) 0.4389(3) 0.0335(8) Uani 1 1 d . .
H16A H 0.015211 0.850135 0.468558 0.040 Uiso 1 1 calc R U
H16B H -0.030684 0.712967 0.402543 0.040 Uiso 1 1 calc R U
C17 C 0.1630(4) 0.5546(4) 0.1065(4) 0.0496(11) Uani 1 1 d . .
H17A H 0.190648 0.567525 0.052408 0.074 Uiso 1 1 calc R U
H17B H 0.093080 0.489797 0.061033 0.074 Uiso 1 1 calc R U
H17C H 0.223513 0.537044 0.158988 0.074 Uiso 1 1 calc R U
C18 C 0.1234(5) 0.9654(4) 0.1997(4) 0.0667(15) Uani 1 1 d . .
H18A H 0.196545 1.023831 0.258045 0.100 Uiso 1 1 calc R U
H18B H 0.058152 0.998371 0.205095 0.100 Uiso 1 1 calc R U
H18C H 0.121141 0.939904 0.120443 0.100 Uiso 1 1 calc R U
C19 C 0.2440(3) 0.8583(3) 0.5929(3) 0.0336(8) Uani 1 1 d . .
H19A H 0.278829 0.892534 0.679906 0.040 Uiso 1 1 calc R U
H19B H 0.231591 0.921496 0.572893 0.040 Uiso 1 1 calc R U
C20 C 0.3301(3) 0.8030(3) 0.5452(3) 0.0352(8) Uani 1 1 d . .
H20A H 0.300179 0.778075 0.459649 0.042 Uiso 1 1 calc R U
H20B H 0.405348 0.861692 0.584263 0.042 Uiso 1 1 calc R U
C21 C 0.4172(4) 0.7386(4) 0.6939(4) 0.0447(10) Uani 1 1 d . .
H21A H 0.431127 0.671176 0.704117 0.067 Uiso 1 1 calc R U
H21B H 0.372665 0.775605 0.738365 0.067 Uiso 1 1 calc R U
H21C H 0.491615 0.793384 0.722926 0.067 Uiso 1 1 calc R U
C22 C 0.4161(4) 0.6407(4) 0.4973(4) 0.0497(11) Uani 1 1 d . .
H22A H 0.372043 0.614740 0.413127 0.075 Uiso 1 1 calc R U
H22B H 0.428709 0.573924 0.509421 0.075 Uiso 1 1 calc R U
H22C H 0.491220 0.693744 0.524916 0.075 Uiso 1 1 calc R U
C23 C 0.3175(3) 0.3781(3) 0.5825(3) 0.0326(8) Uani 1 1 d . .
C24 C 0.4213(4) 0.4224(3) 0.6865(3) 0.0398(9) Uani 1 1 d . .
H24 H 0.449682 0.503298 0.736511 0.048 Uiso 1 1 calc R U
C25 C 0.4832(4) 0.3489(4) 0.7172(4) 0.0433(10) Uani 1 1 d . .
H25 H 0.552393 0.381541 0.787271 0.052 Uiso 1 1 calc R U
C26 C 0.4448(4) 0.2277(4) 0.6462(4) 0.0448(10) Uani 1 1 d . .
C27 C 0.3403(4) 0.1832(4) 0.5452(4) 0.0492(11) Uani 1 1 d . .
H27 H 0.310936 0.102169 0.496889 0.059 Uiso 1 1 calc R U
C28 C 0.2778(4) 0.2559(3) 0.5137(4) 0.0437(10) Uani 1 1 d . .
H28 H 0.207452 0.222416 0.444851 0.052 Uiso 1 1 calc R U
C29 C 0.5155(5) 0.1481(5) 0.6783(5) 0.0708(15) Uani 1 1 d . .
H29A H 0.473544 0.104273 0.703201 0.106 Uiso 1 1 calc R U
H29B H 0.591426 0.194976 0.742730 0.106 Uiso 1 1 calc R U
H29C H 0.526384 0.094699 0.609255 0.106 Uiso 1 1 calc R U
C30 C 0.2555(5) 0.3224(6) 0.2851(4) 0.0848(10) Uani 1 1 d D .
H30A H 0.317968 0.395038 0.339213 0.102 Uiso 1 1 calc R U
H30B H 0.269888 0.267633 0.317139 0.102 Uiso 1 1 calc R U
C31 C 0.2583(5) 0.2755(6) 0.1720(4) 0.0848(10) Uani 1 1 d D .
H31A H 0.292224 0.208979 0.158452 0.102 Uiso 1 1 calc R U
H31B H 0.305896 0.334298 0.165586 0.102 Uiso 1 1 calc R U
C32 C 0.1336(4) 0.2373(6) 0.0821(4) 0.0848(10) Uani 1 1 d D .
H32A H 0.104383 0.152183 0.040537 0.102 Uiso 1 1 calc R U
H32B H 0.127757 0.264244 0.023180 0.102 Uiso 1 1 calc R U
C33 C 0.0640(5) 0.2925(6) 0.1536(4) 0.0848(10) Uani 1 1 d D .
H33A H 0.035273 0.352046 0.134384 0.102 Uiso 1 1 calc R U
H33B H -0.003290 0.233407 0.135853 0.102 Uiso 1 1 calc R U
C34 C 0.4190(7) 0.2746(6) 0.9626(7) 0.1090(10) Uani 1 1 d D .
H34A H 0.477258 0.276537 0.929352 0.131 Uiso 1 1 calc R U
H34B H 0.459880 0.291987 1.045788 0.131 Uiso 1 1 calc R U
C35 C 0.3523(7) 0.3595(6) 0.9549(7) 0.1090(10) Uani 1 1 d D .
H35A H 0.398232 0.423486 0.953694 0.131 Uiso 1 1 calc R U
H35B H 0.329992 0.391692 1.022307 0.131 Uiso 1 1 calc R U
C36 C 0.2455(7) 0.2904(6) 0.8392(7) 0.1090(10) Uani 1 1 d D .
H36A H 0.175170 0.311999 0.847851 0.131 Uiso 1 1 calc R U
H36B H 0.255009 0.303270 0.775763 0.131 Uiso 1 1 calc R U
C37 C 0.2373(7) 0.1675(6) 0.8128(7) 0.1090(10) Uani 1 1 d D .
H37A H 0.166564 0.134736 0.817081 0.131 Uiso 1 1 calc R U
H37B H 0.232695 0.121433 0.732260 0.131 Uiso 1 1 calc R U

loop_
_atom_site_aniso_label
_atom_site_aniso_U_11
_atom_site_aniso_U_22
_atom_site_aniso_U_33
_atom_site_aniso_U_23
_atom_site_aniso_U_13
_atom_site_aniso_U_12
La1 0.02331(12) 0.02571(11) 0.02318(11) 0.01042(8) 0.00993(8) 0.00409(8)
O1 0.0273(13) 0.0281(12) 0.0216(11) 0.0084(9) 0.0083(10) 0.0007(10)
O2 0.0410(16) 0.0352(13) 0.0305(13) 0.0166(11) 0.0164(12) 0.0074(11)
O3 0.0443(17) 0.0458(15) 0.0378(14) 0.0230(12) 0.0162(13) 0.0219(13)
O4 0.0460(18) 0.0510(16) 0.0346(14) 0.0119(13) 0.0189(13) 0.0197(14)
O5 0.104(3) 0.0815(17) 0.129(3) 0.0566(18) 0.0241(19) 0.0280(16)
N1 0.0280(16) 0.0307(14) 0.0241(14) 0.0125(12) 0.0114(12) 0.0067(12)
N2 0.0246(16) 0.0330(15) 0.0341(16) 0.0130(13) 0.0104(13) 0.0041(13)
C1 0.0237(18) 0.0278(16) 0.0205(15) 0.0068(13) 0.0097(14) 0.0028(14)
C2 0.0284(19) 0.0293(17) 0.0242(16) 0.0096(14) 0.0118(14) 0.0047(14)
C3 0.034(2) 0.043(2) 0.0242(17) 0.0144(16) 0.0081(16) 0.0043(17)
C4 0.048(3) 0.0342(19) 0.0250(18) 0.0040(15) 0.0116(17) -0.0013(18)
C5 0.049(3) 0.0293(18) 0.0287(18) 0.0084(15) 0.0155(18) 0.0040(17)
C6 0.032(2) 0.0312(17) 0.0268(17) 0.0123(14) 0.0145(15) 0.0081(15)
C7 0.038(2) 0.0293(17) 0.0316(18) 0.0132(15) 0.0170(16) 0.0111(16)
C8 0.044(2) 0.0349(19) 0.0310(18) 0.0158(16) 0.0150(17) 0.0100(17)
C9 0.079(4) 0.043(2) 0.033(2) 0.0029(19) 0.006(2) -0.006(2)
C10 0.0252(19) 0.0391(19) 0.0274(17) 0.0173(15) 0.0065(15) 0.0033(15)
C11 0.033(2) 0.047(2) 0.0255(17) 0.0171(16) 0.0095(16) 0.0045(17)
C12 0.044(2) 0.056(2) 0.0306(19) 0.0258(19) 0.0124(18) 0.000(2)
C13 0.049(3) 0.048(2) 0.035(2) 0.0254(19) 0.0098(19) 0.0011(19)
C14 0.041(2) 0.037(2) 0.0324(19) 0.0168(16) 0.0070(17) 0.0050(17)
C15 0.030(2) 0.0387(19) 0.0290(18) 0.0183(16) 0.0074(15) 0.0049(16)
C16 0.032(2) 0.0381(19) 0.0315(18) 0.0170(16) 0.0127(16) 0.0105(16)
C17 0.057(3) 0.064(3) 0.036(2) 0.025(2) 0.025(2) 0.021(2)
C18 0.094(4) 0.054(3) 0.056(3) 0.036(2) 0.027(3) 0.006(3)
C19 0.039(2) 0.0263(17) 0.0329(18) 0.0136(15) 0.0130(16) 0.0042(15)
C20 0.031(2) 0.0352(19) 0.0350(19) 0.0150(16) 0.0129(16) -0.0010(16)
C21 0.036(2) 0.043(2) 0.040(2) 0.0178(18) 0.0024(18) 0.0036(18)
C22 0.036(2) 0.049(2) 0.061(3) 0.019(2) 0.027(2) 0.0113(19)
C23 0.034(2) 0.0385(19) 0.0330(18) 0.0198(16) 0.0172(16) 0.0139(16)
C24 0.043(2) 0.038(2) 0.037(2) 0.0173(17) 0.0144(18) 0.0103(18)
C25 0.036(2) 0.050(2) 0.042(2) 0.0270(19) 0.0073(18) 0.0109(19)
C26 0.044(3) 0.046(2) 0.053(2) 0.032(2) 0.019(2) 0.0154(19)
C27 0.045(3) 0.036(2) 0.059(3) 0.020(2) 0.017(2) 0.0088(19)
C28 0.035(2) 0.040(2) 0.043(2) 0.0161(18) 0.0047(18) 0.0083(18)
C29 0.069(4) 0.063(3) 0.084(4) 0.047(3) 0.018(3) 0.029(3)
C30 0.0559(18) 0.129(3) 0.0448(14) 0.0148(16) 0.0217(13) 0.0393(18)
C31 0.0559(18) 0.129(3) 0.0448(14) 0.0148(16) 0.0217(13) 0.0393(18)
C32 0.0559(18) 0.129(3) 0.0448(14) 0.0148(16) 0.0217(13) 0.0393(18)
C33 0.0559(18) 0.129(3) 0.0448(14) 0.0148(16) 0.0217(13) 0.0393(18)
C34 0.104(3) 0.0815(17) 0.129(3) 0.0566(18) 0.0241(19) 0.0280(16)
C35 0.104(3) 0.0815(17) 0.129(3) 0.0566(18) 0.0241(19) 0.0280(16)
C36 0.104(3) 0.0815(17) 0.129(3) 0.0566(18) 0.0241(19) 0.0280(16)
C37 0.104(3) 0.0815(17) 0.129(3) 0.0566(18) 0.0241(19) 0.0280(16)

loop_
_atom_type_symbol
_atom_type_description
_atom_type_scat_dispersion_real
_atom_type_scat_dispersion_imag
_atom_type_scat_source
C C 0.0033 0.0016 'International Tables Vol C Tables 4.2.6.8 and 6.1.1.4'
H H 0.0000 0.0000 'International Tables Vol C Tables 4.2.6.8 and 6.1.1.4'
N N 0.0061 0.0033 'International Tables Vol C Tables 4.2.6.8 and 6.1.1.4'
O O 0.0106 0.0060 'International Tables Vol C Tables 4.2.6.8 and 6.1.1.4'
La La -0.2871 2.4523 'International Tables Vol C Tables 4.2.6.8 and 6.1.1.4'

loop_
_geom_angle_atom_site_label_1
_geom_angle_atom_site_label_2
_geom_angle_atom_site_label_3
_geom_angle
_geom_angle_site_symmetry_1
_geom_angle_site_symmetry_3
O3 La1 O2 138.69(10) . .
O3 La1 O1 105.72(9) . 2_566
O2 La1 O1 97.01(8) . 2_566
O3 La1 O1 86.79(9) . .
O2 La1 O1 134.17(9) . .
O1 La1 O1 67.67(8) 2_566 .
O3 La1 O4 74.80(9) . .
O2 La1 O4 75.03(9) . .
O1 La1 O4 81.56(8) 2_566 .
O1 La1 O4 138.27(8) . .
O3 La1 N2 80.76(10) . .
O2 La1 N2 82.46(9) . .
O1 La1 N2 169.80(8) 2_566 .
O1 La1 N2 105.42(8) . .
O4 La1 N2 108.00(9) . .
O3 La1 N1 131.12(9) . .
O2 La1 N1 71.20(8) . .
O1 La1 N1 106.15(8) 2_566 .
O1 La1 N1 72.44(8) . .
O4 La1 N1 146.00(8) . .
N2 La1 N1 63.97(9) . .
O3 La1 La1 97.37(7) . 2_566
O2 La1 La1 119.67(7) . 2_566
O1 La1 La1 34.07(5) 2_566 2_566
O1 La1 La1 33.60(5) . 2_566
O4 La1 La1 111.36(6) . 2_566
N2 La1 La1 138.58(6) . 2_566
N1 La1 La1 89.06(6) . 2_566
C1 O1 La1 133.5(2) . 2_566
C1 O1 La1 113.93(19) . .
La1 O1 La1 112.33(8) 2_566 .
C10 O2 La1 145.5(2) . .
C23 O3 La1 168.5(2) . .
C30 O4 C33 108.3(3) . .
C30 O4 La1 119.1(3) . .
C33 O4 La1 125.9(3) . .
C37 O5 C34 109.3(5) . .
C19 N1 C7 110.3(3) . .
C19 N1 C16 111.5(3) . .
C7 N1 C16 105.4(3) . .
C19 N1 La1 113.2(2) . .
C7 N1 La1 110.45(19) . .
C16 N1 La1 105.6(2) . .
C22 N2 C20 109.2(3) . .
C22 N2 C21 109.0(3) . .
C20 N2 C21 111.0(3) . .
C22 N2 La1 103.0(2) . .
C20 N2 La1 109.7(2) . .
C21 N2 La1 114.6(2) . .
O1 C1 C2 121.2(3) . .
O1 C1 C6 119.1(3) . .
C2 C1 C6 119.7(3) . .
C3 C2 C1 118.5(3) . .
C3 C2 C8 121.0(3) . .
C1 C2 C8 120.5(3) . .
C4 C3 C2 123.0(4) . .
C4 C3 H3 118.5 . .
C2 C3 H3 118.5 . .
C3 C4 C5 117.7(3) . .
C3 C4 C9 121.4(4) . .
C5 C4 C9 120.9(4) . .
C4 C5 C6 121.7(3) . .
C4 C5 H5 119.2 . .
C6 C5 H5 119.2 . .
C5 C6 C1 119.3(3) . .
C5 C6 C7 121.8(3) . .
C1 C6 C7 118.8(3) . .
N1 C7 C6 112.4(3) . .
N1 C7 H7A 109.1 . .
C6 C7 H7A 109.1 . .
N1 C7 H7B 109.1 . .
C6 C7 H7B 109.1 . .
H7A C7 H7B 107.9 . .
C2 C8 H8A 109.5 . .
C2 C8 H8B 109.5 . .
H8A C8 H8B 109.5 . .
C2 C8 H8C 109.5 . .
H8A C8 H8C 109.5 . .
H8B C8 H8C 109.5 . .
C4 C9 H9A 109.5 . .
C4 C9 H9B 109.5 . .
H9A C9 H9B 109.5 . .
C4 C9 H9C 109.5 . .
H9A C9 H9C 109.5 . .
H9B C9 H9C 109.5 . .
O2 C10 C15 120.5(3) . .
O2 C10 C11 121.1(3) . .
C15 C10 C11 118.5(3) . .
C12 C11 C10 119.0(4) . .
C12 C11 C17 121.5(3) . .
C10 C11 C17 119.5(3) . .
C13 C12 C11 123.1(4) . .
C13 C12 H12 118.4 . .
C11 C12 H12 118.4 . .
C14 C13 C12 117.1(4) . .
C14 C13 C18 121.2(4) . .
C12 C13 C18 121.7(4) . .
C13 C14 C15 122.3(4) . .
C13 C14 H14 118.9 . .
C15 C14 H14 118.9 . .
C14 C15 C10 119.9(3) . .
C14 C15 C16 120.4(3) . .
C10 C15 C16 119.7(3) . .
N1 C16 C15 116.3(3) . .
N1 C16 H16A 108.2 . .
C15 C16 H16A 108.2 . .
N1 C16 H16B 108.2 . .
C15 C16 H16B 108.2 . .
H16A C16 H16B 107.4 . .
C11 C17 H17A 109.5 . .
C11 C17 H17B 109.5 . .
H17A C17 H17B 109.5 . .
C11 C17 H17C 109.5 . .
H17A C17 H17C 109.5 . .
H17B C17 H17C 109.5 . .
C13 C18 H18A 109.5 . .
C13 C18 H18B 109.5 . .
H18A C18 H18B 109.5 . .
C13 C18 H18C 109.5 . .
H18A C18 H18C 109.5 . .
H18B C18 H18C 109.5 . .
N1 C19 C20 113.4(3) . .
N1 C19 H19A 108.9 . .
C20 C19 H19A 108.9 . .
N1 C19 H19B 108.9 . .
C20 C19 H19B 108.9 . .
H19A C19 H19B 107.7 . .
N2 C20 C19 113.1(3) . .
N2 C20 H20A 109.0 . .
C19 C20 H20A 109.0 . .
N2 C20 H20B 109.0 . .
C19 C20 H20B 109.0 . .
H20A C20 H20B 107.8 . .
N2 C21 H21A 109.5 . .
N2 C21 H21B 109.5 . .
H21A C21 H21B 109.5 . .
N2 C21 H21C 109.5 . .
H21A C21 H21C 109.5 . .
H21B C21 H21C 109.5 . .
N2 C22 H22A 109.5 . .
N2 C22 H22B 109.5 . .
H22A C22 H22B 109.5 . .
N2 C22 H22C 109.5 . .
H22A C22 H22C 109.5 . .
H22B C22 H22C 109.5 . .
O3 C23 C24 121.9(3) . .
O3 C23 C28 121.9(3) . .
C24 C23 C28 116.2(3) . .
C25 C24 C23 121.5(4) . .
C25 C24 H24 119.3 . .
C23 C24 H24 119.3 . .
C24 C25 C26 121.7(4) . .
C24 C25 H25 119.2 . .
C26 C25 H25 119.2 . .
C27 C26 C25 117.1(4) . .
C27 C26 C29 121.6(4) . .
C25 C26 C29 121.3(4) . .
C26 C27 C28 121.7(4) . .
C26 C27 H27 119.2 . .
C28 C27 H27 119.2 . .
C27 C28 C23 121.8(4) . .
C27 C28 H28 119.1 . .
C23 C28 H28 119.1 . .
C26 C29 H29A 109.5 . .
C26 C29 H29B 109.5 . .
H29A C29 H29B 109.5 . .
C26 C29 H29C 109.5 . .
H29A C29 H29C 109.5 . .
H29B C29 H29C 109.5 . .
C31 C30 O4 111.1(4) . .
C31 C30 H30A 109.4 . .
O4 C30 H30A 109.4 . .
C31 C30 H30B 109.4 . .
O4 C30 H30B 109.4 . .
H30A C30 H30B 108.0 . .
C30 C31 C32 106.9(4) . .
C30 C31 H31A 110.3 . .
C32 C31 H31A 110.3 . .
C30 C31 H31B 110.3 . .
C32 C31 H31B 110.3 . .
H31A C31 H31B 108.6 . .
C31 C32 C33 105.4(4) . .
C31 C32 H32A 110.7 . .
C33 C32 H32A 110.7 . .
C31 C32 H32B 110.7 . .
C33 C32 H32B 110.7 . .
H32A C32 H32B 108.8 . .
O4 C33 C32 106.2(4) . .
O4 C33 H33A 110.5 . .
C32 C33 H33A 110.5 . .
O4 C33 H33B 110.5 . .
C32 C33 H33B 110.5 . .
H33A C33 H33B 108.7 . .
O5 C34 C35 106.5(6) . .
O5 C34 H34A 110.4 . .
C35 C34 H34A 110.4 . .
O5 C34 H34B 110.4 . .
C35 C34 H34B 110.4 . .
H34A C34 H34B 108.6 . .
C34 C35 C36 104.2(6) . .
C34 C35 H35A 110.9 . .
C36 C35 H35A 110.9 . .
C34 C35 H35B 110.9 . .
C36 C35 H35B 110.9 . .
H35A C35 H35B 108.9 . .
C37 C36 C35 104.5(6) . .
C37 C36 H36A 110.8 . .
C35 C36 H36A 110.8 . .
C37 C36 H36B 110.8 . .
C35 C36 H36B 110.8 . .
H36A C36 H36B 108.9 . .
O5 C37 C36 108.6(6) . .
O5 C37 H37A 110.0 . .
C36 C37 H37A 110.0 . .
O5 C37 H37B 110.0 . .
C36 C37 H37B 110.0 . .
H37A C37 H37B 108.4 . .

loop_
_geom_bond_atom_site_label_1
_geom_bond_atom_site_label_2
_geom_bond_distance
_geom_bond_site_symmetry_2
La1 O3 2.289(3) .
La1 O2 2.313(2) .
La1 O1 2.435(2) 2_566
La1 O1 2.465(2) .
La1 O4 2.682(3) .
La1 N2 2.730(3) .
La1 N1 2.848(3) .
La1 La1 4.0702(4) 2_566
O1 C1 1.361(4) .
O2 C10 1.331(4) .
O3 C23 1.329(4) .
O4 C30 1.414(6) .
O4 C33 1.447(5) .
O5 C37 1.378(7) .
O5 C34 1.403(7) .
N1 C19 1.481(5) .
N1 C7 1.494(4) .
N1 C16 1.497(4) .
N2 C22 1.464(5) .
N2 C20 1.474(5) .
N2 C21 1.478(5) .
C1 C2 1.401(5) .
C1 C6 1.404(5) .
C2 C3 1.388(5) .
C2 C8 1.502(5) .
C3 C4 1.383(5) .
C3 H3 0.9300 .
C4 C5 1.385(6) .
C4 C9 1.514(5) .
C5 C6 1.397(5) .
C5 H5 0.9300 .
C6 C7 1.504(5) .
C7 H7A 0.9700 .
C7 H7B 0.9700 .
C8 H8A 0.9600 .
C8 H8B 0.9600 .
C8 H8C 0.9600 .
C9 H9A 0.9600 .
C9 H9B 0.9600 .
C9 H9C 0.9600 .
C10 C15 1.401(5) .
C10 C11 1.412(5) .
C11 C12 1.388(5) .
C11 C17 1.500(6) .
C12 C13 1.381(6) .
C12 H12 0.9300 .
C13 C14 1.379(6) .
C13 C18 1.520(6) .
C14 C15 1.393(5) .
C14 H14 0.9300 .
C15 C16 1.504(5) .
C16 H16A 0.9700 .
C16 H16B 0.9700 .
C17 H17A 0.9600 .
C17 H17B 0.9600 .
C17 H17C 0.9600 .
C18 H18A 0.9600 .
C18 H18B 0.9600 .
C18 H18C 0.9600 .
C19 C20 1.509(5) .
C19 H19A 0.9700 .
C19 H19B 0.9700 .
C20 H20A 0.9700 .
C20 H20B 0.9700 .
C21 H21A 0.9600 .
C21 H21B 0.9600 .
C21 H21C 0.9600 .
C22 H22A 0.9600 .
C22 H22B 0.9600 .
C22 H22C 0.9600 .
C23 C24 1.392(5) .
C23 C28 1.396(5) .
C24 C25 1.384(6) .
C24 H24 0.9300 .
C25 C26 1.386(6) .
C25 H25 0.9300 .
C26 C27 1.376(6) .
C26 C29 1.517(6) .
C27 C28 1.381(6) .
C27 H27 0.9300 .
C28 H28 0.9300 .
C29 H29A 0.9600 .
C29 H29B 0.9600 .
C29 H29C 0.9600 .
C30 C31 1.391(6) .
C30 H30A 0.9700 .
C30 H30B 0.9700 .
C31 C32 1.489(6) .
C31 H31A 0.9700 .
C31 H31B 0.9700 .
C32 C33 1.507(6) .
C32 H32A 0.9700 .
C32 H32B 0.9700 .
C33 H33A 0.9700 .
C33 H33B 0.9700 .
C34 C35 1.453(9) .
C34 H34A 0.9700 .
C34 H34B 0.9700 .
C35 C36 1.492(9) .
C35 H35A 0.9700 .
C35 H35B 0.9700 .
C36 C37 1.465(8) .
C36 H36A 0.9700 .
C36 H36B 0.9700 .
C37 H37A 0.9700 .
C37 H37B 0.9700 .
